data_4337495
loop_
_publ_author_name
'Tan, Kel Vin'
'Pellegrini, Paul A.'
'Skelton, Brian W.'
'Hogan, Conor F.'
'Greguric, Ivan'
'Barnard, Peter J.'

_publ_section_title
;
 Triamidetriamine bearing macrobicyclic and macrotricyclic ligands:
 potential applications in the development of copper-64
 radiopharmaceuticals.
;
_journal_issue 1
_journal_name_full 'Inorganic chemistry'
_journal_page_first 468
_journal_page_last 477
_journal_paper_doi 10.1021/ic4024508
_journal_volume 53
_journal_year 2014
_chemical_formula_moiety 'C16 H30 N6 O3'
_chemical_formula_sum 'C16 H30 N6 O3'
_chemical_formula_weight 354.46
_chemical_name_systematic
;
 ?
;
_space_group_IT_number 14
_symmetry_cell_setting monoclinic
_symmetry_space_group_name_Hall '-P 2ybc'
_symmetry_space_group_name_H-M 'P 1 21/c 1'
_atom_sites_solution_hydrogens geom
_atom_sites_solution_primary direct
_atom_sites_solution_secondary difmap
_audit_creation_date 2011-06-27T08:43:59-00:00
_audit_creation_method 'WinGX routine CIF_UPDATE'
_cell_angle_alpha 90
_cell_angle_beta 97.8150(10)
_cell_angle_gamma 90
_cell_formula_units_Z 8
_cell_length_a 15.9861(2)
_cell_length_b 14.9331(2)
_cell_length_c 15.0549(2)
_cell_measurement_reflns_used 5998
_cell_measurement_temperature 173(2)
_cell_measurement_theta_max 73.7579
_cell_measurement_theta_min 2.7877
_cell_volume 3560.56(8)
_computing_cell_refinement
;
CrysAlisPro, Agilent Technologies,
Version 1.171.34.49 (release 20-01-2011 CrysAlis171 .NET)
(compiled Jan 20 2011,15:58:25)
;
_computing_data_collection
;
CrysAlisPro, Agilent Technologies,
Version 1.171.34.49 (release 20-01-2011 CrysAlis171 .NET)
(compiled Jan 20 2011,15:58:25)
;
_computing_data_reduction
;
CrysAlisPro, Agilent Technologies,
Version 1.171.34.49 (release 20-01-2011 CrysAlis171 .NET)
(compiled Jan 20 2011,15:58:25)
;
_computing_structure_refinement 'SHELXL-97 (Sheldrick, 2008)'
_diffrn_ambient_temperature 173(2)
_diffrn_detector_area_resol_mean 10.3281
_diffrn_measured_fraction_theta_full 0.984
_diffrn_measured_fraction_theta_max 0.969
_diffrn_measurement_device_type 'Oxford Diffraction Gemini Diffractometer'
_diffrn_measurement_method '\w scans'
_diffrn_radiation_monochromator graphite
_diffrn_radiation_type CuK\a
_diffrn_radiation_wavelength 1.54184
_diffrn_reflns_av_R_equivalents 0.0255
_diffrn_reflns_av_unetI/netI 0.0338
_diffrn_reflns_limit_h_max 19
_diffrn_reflns_limit_h_min -19
_diffrn_reflns_limit_k_max 16
_diffrn_reflns_limit_k_min -18
_diffrn_reflns_limit_l_max 18
_diffrn_reflns_limit_l_min -17
_diffrn_reflns_number 14408
_diffrn_reflns_theta_full 72.5
_diffrn_reflns_theta_max 73.92
_diffrn_reflns_theta_min 2.79
_exptl_absorpt_coefficient_mu 0.766
_exptl_absorpt_correction_T_max 1.00000
_exptl_absorpt_correction_T_min 0.97188
_exptl_absorpt_correction_type multi-scan
_exptl_absorpt_process_details
;
       CrysAlisPro, Agilent Technologies,
Version 1.171.34.49 (release 20-01-2011 CrysAlis171 .NET)
(compiled Jan 20 2011,15:58:25)
Empirical absorption correction using spherical harmonics,
 implemented in SCALE3 ABSPACK scaling algorithm.

;
_exptl_crystal_colour colourless
_exptl_crystal_density_diffrn 1.322
_exptl_crystal_density_method 'not measured'
_exptl_crystal_description plate
_exptl_crystal_F_000 1536
_exptl_crystal_size_max 0.15
_exptl_crystal_size_mid 0.08
_exptl_crystal_size_min 0.02
_refine_diff_density_max 0.324
_refine_diff_density_min -0.282
_refine_diff_density_rms 0.043
_refine_ls_extinction_method none
_refine_ls_goodness_of_fit_ref 0.861
_refine_ls_hydrogen_treatment mixed
_refine_ls_matrix_type full
_refine_ls_number_parameters 479
_refine_ls_number_reflns 7014
_refine_ls_number_restraints 7
_refine_ls_restrained_S_all 0.903
_refine_ls_R_factor_all 0.0518
_refine_ls_R_factor_gt 0.0413
_refine_ls_shift/su_max 0
_refine_ls_shift/su_mean 0
_refine_ls_structure_factor_coef Fsqd
_refine_ls_weighting_details 'calc w=1/[\s^2^(Fo^2^)+(0.0845P)^2^+1.4535P] where P=(Fo^2^+2Fc^2^)/3'
_refine_ls_weighting_scheme calc
_refine_ls_wR_factor_gt 0.1136
_refine_ls_wR_factor_ref 0.125
_reflns_number_gt 5767
_reflns_number_total 7014
_reflns_threshold_expression I>2\s(I)
_cod_data_source_file ic4024508_si_002.cif
_cod_data_source_block 7
_cod_original_sg_symbol_Hall '-p 2ybc'
_cod_database_code 4337495

loop_
_symmetry_equiv_pos_as_xyz
'x, y, z'
'-x, y+1/2, -z+1/2'
'-x, -y, -z'
'x, -y-1/2, z-1/2'

loop_
_atom_site_label
_atom_site_type_symbol
_atom_site_fract_x
_atom_site_fract_y
_atom_site_fract_z
_atom_site_U_iso_or_equiv
_atom_site_adp_type
_atom_site_occupancy
_atom_site_symmetry_multiplicity
_atom_site_calc_flag
_atom_site_refinement_flags
C11 C 0.51299(11) 0.20710(13) 0.27657(12) 0.0353(4) Uani 1 1 d .
H11A H 0.5195 0.2688 0.2564 0.053 Uiso 1 1 calc R
H11B H 0.5664 0.1749 0.2768 0.053 Uiso 1 1 calc R
H11C H 0.4973 0.2076 0.3373 0.053 Uiso 1 1 calc R
C12 C 0.44342(9) 0.16005(11) 0.21246(10) 0.0264(3) Uani 1 1 d .
C1A C 0.43995(11) 0.06284(12) 0.24628(11) 0.0319(4) Uani 1 1 d .
H1A1 H 0.4935 0.0332 0.2369 0.038 Uiso 1 1 calc R
H1A2 H 0.4386 0.0651 0.3118 0.038 Uiso 1 1 calc R
N2A N 0.37074(8) 0.00535(9) 0.20733(9) 0.0286(3) Uani 1 1 d .
H2A H 0.3199 0.015 0.2214 0.034 Uiso 1 1 calc R
C3A C 0.38197(10) -0.06192(11) 0.15051(11) 0.0288(3) Uani 1 1 d .
O3A O 0.44679(8) -0.07033(9) 0.11574(9) 0.0398(3) Uani 1 1 d .
C4A C 0.30806(11) -0.12734(11) 0.12943(11) 0.0321(4) Uani 1 1 d .
H4A1 H 0.3277 -0.1795 0.0974 0.039 Uiso 1 1 calc R
H4A2 H 0.2919 -0.1494 0.1868 0.039 Uiso 1 1 calc R
N5A N 0.23294(9) -0.09065(9) 0.07560(9) 0.0284(3) Uani 1 1 d D
H5A H 0.2105(13) -0.0495(13) 0.1078(13) 0.038(5) Uiso 1 1 d D
C6A C 0.25575(10) -0.04832(10) -0.00512(10) 0.0253(3) Uani 1 1 d .
H6A1 H 0.2855 -0.0928 -0.0382 0.03 Uiso 1 1 calc R
H6A2 H 0.2957 0.0011 0.0129 0.03 Uiso 1 1 calc R
C1B C 0.36228(10) 0.21139(11) 0.22222(10) 0.0264(3) Uani 1 1 d .
H1B1 H 0.3466 0.1995 0.2825 0.032 Uiso 1 1 calc R
H1B2 H 0.3735 0.2763 0.2182 0.032 Uiso 1 1 calc R
N2B N 0.29138(8) 0.18842(9) 0.15562(8) 0.0236(3) Uani 1 1 d .
H2B H 0.2953 0.1403 0.1227 0.028 Uiso 1 1 calc R
C3B C 0.22074(9) 0.23615(10) 0.14165(9) 0.0221(3) Uani 1 1 d .
O3B O 0.20760(7) 0.30498(8) 0.18315(8) 0.0306(3) Uani 1 1 d .
C4B C 0.15443(9) 0.19771(11) 0.06998(10) 0.0266(3) Uani 1 1 d .
H4B1 H 0.1082 0.1709 0.0987 0.032 Uiso 1 1 calc R
H4B2 H 0.1301 0.2465 0.03 0.032 Uiso 1 1 calc R
N5B N 0.19042(8) 0.13020(9) 0.01747(9) 0.0260(3) Uani 1 1 d D
H5B H 0.2175(12) 0.1554(13) -0.0245(12) 0.029(5) Uiso 1 1 d D
C6B C 0.13350(10) 0.06129(11) -0.02255(10) 0.0270(3) Uani 1 1 d .
H6B1 H 0.0899 0.0888 -0.0672 0.032 Uiso 1 1 calc R
H6B2 H 0.1046 0.0332 0.0245 0.032 Uiso 1 1 calc R
C1C C 0.47091(9) 0.16769(11) 0.11816(11) 0.0284(3) Uani 1 1 d .
H1C1 H 0.4675 0.2317 0.1008 0.034 Uiso 1 1 calc R
H1C2 H 0.5311 0.1502 0.1234 0.034 Uiso 1 1 calc R
N2C N 0.42533(8) 0.11639(9) 0.04457(8) 0.0255(3) Uani 1 1 d .
H2C H 0.4218 0.0579 0.0501 0.031 Uiso 1 1 calc R
C3C C 0.38825(10) 0.15546(11) -0.03203(10) 0.0276(3) Uani 1 1 d .
O3C O 0.37771(9) 0.23655(8) -0.03880(9) 0.0416(3) Uani 1 1 d .
C4C C 0.35839(10) 0.09419(11) -0.11099(10) 0.0274(3) Uani 1 1 d .
H4C1 H 0.3902 0.1079 -0.1614 0.033 Uiso 1 1 calc R
H4C2 H 0.3697 0.031 -0.0932 0.033 Uiso 1 1 calc R
N5C N 0.26783(9) 0.10625(9) -0.14014(9) 0.0275(3) Uani 1 1 d D
H5C H 0.2604(13) 0.1377(14) -0.1894(11) 0.036(5) Uiso 1 1 d D
C6C C 0.21518(10) 0.02551(11) -0.15280(10) 0.0283(3) Uani 1 1 d .
H6C1 H 0.2486 -0.0224 -0.1768 0.034 Uiso 1 1 calc R
H6C2 H 0.1664 0.0385 -0.1989 0.034 Uiso 1 1 calc R
C13 C 0.18105(10) -0.01095(11) -0.06847(10) 0.0263(3) Uani 1 1 d .
C14 C 0.11906(12) -0.08648(12) -0.09851(12) 0.0347(4) Uani 1 1 d .
H14A H 0.1475 -0.1322 -0.1303 0.052 Uiso 1 1 calc R
H14B H 0.0709 -0.0623 -0.1386 0.052 Uiso 1 1 calc R
H14C H 0.099 -0.1134 -0.0459 0.052 Uiso 1 1 calc R
C21 C -0.02161(11) -0.21046(12) 0.23109(13) 0.0364(4) Uani 1 1 d .
H21A H -0.0159 -0.2003 0.1679 0.055 Uiso 1 1 calc R
H21B H -0.0765 -0.188 0.2433 0.055 Uiso 1 1 calc R
H21C H -0.0176 -0.2747 0.2441 0.055 Uiso 1 1 calc R
C22 C 0.04953(10) -0.16053(11) 0.29091(11) 0.0269(3) Uani 1 1 d .
C1D C 0.03524(10) -0.06047(11) 0.26888(11) 0.0283(3) Uani 1 1 d .
H1D1 H 0.0436 -0.0518 0.2055 0.034 Uiso 1 1 calc R
H1D2 H -0.0248 -0.0472 0.2728 0.034 Uiso 1 1 calc R
N2D N 0.08581(8) 0.00706(9) 0.32182(8) 0.0246(3) Uani 1 1 d .
H2D H 0.0689 0.026 0.3718 0.03 Uiso 1 1 calc R
C3D C 0.15679(9) 0.04160(10) 0.29792(9) 0.0224(3) Uani 1 1 d .
O3D O 0.19076(8) 0.01026(8) 0.23588(8) 0.0338(3) Uani 1 1 d .
C4D C 0.19462(10) 0.12080(10) 0.35259(10) 0.0240(3) Uani 1 1 d .
H4D1 H 0.2087 0.169 0.312 0.029 Uiso 1 1 calc R
H4D2 H 0.1531 0.1447 0.3897 0.029 Uiso 1 1 calc R
N5D N 0.27110(8) 0.09204(9) 0.41044(8) 0.0253(3) Uani 1 1 d D
H5D H 0.3032(12) 0.1385(12) 0.4264(13) 0.033(5) Uiso 1 1 d D
C6D C 0.24671(10) 0.04865(10) 0.49052(10) 0.0248(3) Uani 1 1 d .
H6D1 H 0.2041 0.002 0.4712 0.03 Uiso 1 1 calc R
H6D2 H 0.2195 0.0938 0.5253 0.03 Uiso 1 1 calc R
C1E C 0.13169(10) -0.19719(11) 0.26184(10) 0.0264(3) Uani 1 1 d .
H1E1 H 0.1261 -0.2628 0.254 0.032 Uiso 1 1 calc R
H1E2 H 0.1386 -0.1711 0.2028 0.032 Uiso 1 1 calc R
N2E N 0.20685(8) -0.17884(9) 0.32354(9) 0.0252(3) Uani 1 1 d .
H2E H 0.2083 -0.1294 0.3555 0.03 Uiso 1 1 calc RD
C3E C 0.27454(10) -0.23251(10) 0.33513(10) 0.0246(3) Uani 1 1 d .
O3E O 0.28115(7) -0.30231(8) 0.29316(8) 0.0320(3) Uani 1 1 d .
C4E C 0.34425(10) -0.19827(11) 0.40577(11) 0.0310(3) Uani 1 1 d .
H4E1 H 0.3701 -0.2492 0.4417 0.037 Uiso 1 1 calc R
H4E2 H 0.3887 -0.1692 0.3761 0.037 Uiso 1 1 calc R
N5E N 0.31058(9) -0.13452(10) 0.46426(10) 0.0313(3) Uani 1 1 d D
H5E H 0.2858(15) -0.1628(16) 0.5075(14) 0.052(7) Uiso 1 1 d D
C6E C 0.36654(10) -0.06433(11) 0.50312(11) 0.0281(3) Uani 1 1 d .
H6E1 H 0.3928 -0.0345 0.4551 0.034 Uiso 1 1 calc R
H6E2 H 0.4122 -0.0912 0.5458 0.034 Uiso 1 1 calc R
C1F C 0.03714(10) -0.18359(11) 0.38856(11) 0.0304(3) Uani 1 1 d .
H1F1 H -0.0217 -0.168 0.396 0.036 Uiso 1 1 calc R
H1F2 H 0.0425 -0.2493 0.3955 0.036 Uiso 1 1 calc R
N2F N 0.09236(9) -0.14256(10) 0.46263(9) 0.0295(3) Uani 1 1 d .
H2F H 0.1472 -0.1426 0.4609 0.035 Uiso 1 1 calc RD
C3F C 0.06329(11) -0.10495(11) 0.53306(11) 0.0306(3) Uani 1 1 d .
O3F O -0.01294(8) -0.09658(10) 0.53774(9) 0.0438(3) Uani 1 1 d .
C4F C 0.12809(11) -0.06901(12) 0.60835(11) 0.0328(4) Uani 1 1 d .
H4F1 H 0.129 -0.0029 0.6034 0.039 Uiso 1 1 calc R
H4F2 H 0.1085 -0.0838 0.6662 0.039 Uiso 1 1 calc R
N5F N 0.21442(9) -0.10167(10) 0.61117(10) 0.0321(3) Uani 1 1 d D
H5F H 0.2190(13) -0.1440(13) 0.6520(13) 0.038(5) Uiso 1 1 d D
C6F C 0.28249(11) -0.03408(12) 0.63296(10) 0.0313(4) Uani 1 1 d .
H6F1 H 0.329 -0.0621 0.6737 0.038 Uiso 1 1 calc R
H6F2 H 0.2599 0.0157 0.6661 0.038 Uiso 1 1 calc R
C23 C 0.31949(10) 0.00560(11) 0.55214(10) 0.0259(3) Uani 1 1 d .
C24 C 0.38408(12) 0.07709(12) 0.58859(12) 0.0359(4) Uani 1 1 d .
H24A H 0.4126 0.1001 0.5396 0.054 Uiso 1 1 calc R
H24B H 0.4259 0.0506 0.6347 0.054 Uiso 1 1 calc R
H24C H 0.3551 0.1263 0.6147 0.054 Uiso 1 1 calc R

loop_
_atom_site_aniso_label
_atom_site_aniso_U_11
_atom_site_aniso_U_22
_atom_site_aniso_U_33
_atom_site_aniso_U_23
_atom_site_aniso_U_13
_atom_site_aniso_U_12
C11 0.0277(8) 0.0427(10) 0.0336(8) 0.0018(7) -0.0025(7) -0.0034(7)
C12 0.0213(7) 0.0298(8) 0.0277(7) 0.0029(6) 0.0020(6) -0.0009(6)
C1A 0.0309(8) 0.0336(9) 0.0299(8) 0.0068(7) -0.0011(6) 0.0014(7)
N2A 0.0268(6) 0.0290(7) 0.0309(7) 0.0056(5) 0.0073(5) 0.0016(5)
C3A 0.0311(8) 0.0267(8) 0.0295(8) 0.0108(6) 0.0073(6) 0.0069(6)
O3A 0.0350(6) 0.0381(7) 0.0491(7) 0.0064(6) 0.0160(6) 0.0098(5)
C4A 0.0406(9) 0.0252(8) 0.0316(8) 0.0065(6) 0.0089(7) 0.0012(7)
N5A 0.0342(7) 0.0272(7) 0.0255(6) 0.0016(5) 0.0103(5) -0.0011(6)
C6A 0.0305(8) 0.0229(7) 0.0241(7) -0.0002(6) 0.0095(6) 0.0010(6)
C1B 0.0258(7) 0.0297(8) 0.0233(7) -0.0002(6) 0.0021(6) -0.0007(6)
N2B 0.0227(6) 0.0237(6) 0.0244(6) -0.0031(5) 0.0029(5) 0.0014(5)
C3B 0.0233(7) 0.0231(7) 0.0210(6) 0.0000(5) 0.0075(5) -0.0008(6)
O3B 0.0304(6) 0.0290(6) 0.0328(6) -0.0102(5) 0.0055(5) 0.0024(5)
C4B 0.0233(7) 0.0290(8) 0.0276(7) -0.0069(6) 0.0041(6) 0.0036(6)
N5B 0.0242(6) 0.0273(7) 0.0272(6) -0.0072(5) 0.0060(5) 0.0007(5)
C6B 0.0265(7) 0.0271(8) 0.0273(7) -0.0049(6) 0.0035(6) 0.0006(6)
C1C 0.0215(7) 0.0336(8) 0.0307(8) 0.0032(6) 0.0062(6) -0.0026(6)
N2C 0.0265(6) 0.0259(6) 0.0255(6) 0.0037(5) 0.0080(5) 0.0008(5)
C3C 0.0278(7) 0.0282(8) 0.0282(8) 0.0035(6) 0.0085(6) 0.0024(6)
O3C 0.0569(8) 0.0251(6) 0.0401(7) 0.0040(5) -0.0034(6) 0.0048(6)
C4C 0.0318(8) 0.0281(8) 0.0238(7) 0.0035(6) 0.0099(6) 0.0030(6)
N5C 0.0330(7) 0.0262(7) 0.0237(6) 0.0050(5) 0.0055(5) 0.0031(5)
C6C 0.0349(8) 0.0280(8) 0.0218(7) -0.0026(6) 0.0031(6) 0.0029(7)
C13 0.0290(7) 0.0248(7) 0.0253(7) -0.0043(6) 0.0044(6) 0.0002(6)
C14 0.0392(9) 0.0303(8) 0.0348(9) -0.0080(7) 0.0056(7) -0.0049(7)
C21 0.0277(8) 0.0334(9) 0.0479(10) -0.0044(8) 0.0045(7) -0.0044(7)
C22 0.0228(7) 0.0249(8) 0.0338(8) -0.0014(6) 0.0068(6) -0.0008(6)
C1D 0.0221(7) 0.0276(8) 0.0345(8) 0.0006(6) 0.0011(6) 0.0008(6)
N2D 0.0243(6) 0.0247(6) 0.0260(6) -0.0010(5) 0.0073(5) 0.0009(5)
C3D 0.0253(7) 0.0224(7) 0.0200(6) 0.0029(5) 0.0048(5) 0.0031(6)
O3D 0.0355(6) 0.0380(7) 0.0313(6) -0.0079(5) 0.0162(5) -0.0050(5)
C4D 0.0278(7) 0.0215(7) 0.0237(7) 0.0023(6) 0.0069(6) 0.0011(6)
N5D 0.0275(6) 0.0253(6) 0.0231(6) 0.0021(5) 0.0030(5) -0.0026(5)
C6D 0.0287(7) 0.0240(7) 0.0225(7) 0.0016(6) 0.0061(6) 0.0031(6)
C1E 0.0259(7) 0.0266(8) 0.0277(7) -0.0006(6) 0.0077(6) 0.0014(6)
N2E 0.0247(6) 0.0227(6) 0.0293(6) -0.0023(5) 0.0083(5) 0.0020(5)
C3E 0.0266(7) 0.0221(7) 0.0273(7) 0.0015(6) 0.0117(6) 0.0013(6)
O3E 0.0343(6) 0.0262(6) 0.0368(6) -0.0065(5) 0.0094(5) 0.0042(5)
C4E 0.0276(8) 0.0300(8) 0.0364(8) -0.0064(7) 0.0079(7) 0.0057(6)
N5E 0.0281(7) 0.0299(7) 0.0372(7) -0.0076(6) 0.0093(6) 0.0026(6)
C6E 0.0260(7) 0.0284(8) 0.0293(8) -0.0014(6) 0.0021(6) 0.0038(6)
C1F 0.0296(8) 0.0252(8) 0.0397(9) 0.0014(7) 0.0167(7) -0.0007(6)
N2F 0.0282(7) 0.0319(7) 0.0313(7) 0.0037(6) 0.0142(5) 0.0045(6)
C3F 0.0346(8) 0.0305(8) 0.0297(8) 0.0074(6) 0.0153(7) 0.0057(7)
O3F 0.0334(6) 0.0591(9) 0.0428(7) -0.0061(6) 0.0187(5) 0.0053(6)
C4F 0.0363(9) 0.0368(9) 0.0279(8) 0.0054(7) 0.0137(7) 0.0068(7)
N5F 0.0360(7) 0.0310(7) 0.0311(7) 0.0102(6) 0.0111(6) 0.0070(6)
C6F 0.0367(9) 0.0340(9) 0.0230(7) 0.0031(6) 0.0034(6) 0.0081(7)
C23 0.0282(7) 0.0253(7) 0.0238(7) -0.0001(6) 0.0017(6) 0.0043(6)
C24 0.0378(9) 0.0336(9) 0.0339(9) -0.0041(7) -0.0036(7) 0.0003(7)

loop_
_atom_type_symbol
_atom_type_description
_atom_type_scat_dispersion_real
_atom_type_scat_dispersion_imag
_atom_type_scat_source
C C 0.0181 0.0091 'International Tables Vol C Tables 4.2.6.8 and 6.1.1.4'
H H 0 0 'International Tables Vol C Tables 4.2.6.8 and 6.1.1.4'
N N 0.0311 0.018 'International Tables Vol C Tables 4.2.6.8 and 6.1.1.4'
O O 0.0492 0.0322 'International Tables Vol C Tables 4.2.6.8 and 6.1.1.4'

loop_
_geom_angle_atom_site_label_1
_geom_angle_atom_site_label_2
_geom_angle_atom_site_label_3
_geom_angle
C12 C11 H11A 109.5
C12 C11 H11B 109.5
H11A C11 H11B 109.5
C12 C11 H11C 109.5
H11A C11 H11C 109.5
H11B C11 H11C 109.5
C1B C12 C11 105.11(13)
C1B C12 C1A 111.77(13)
C11 C12 C1A 106.14(13)
C1B C12 C1C 113.67(13)
C11 C12 C1C 105.69(13)
C1A C12 C1C 113.58(14)
N2A C1A C12 118.72(13)
N2A C1A H1A1 107.6
C12 C1A H1A1 107.6
N2A C1A H1A2 107.6
C12 C1A H1A2 107.6
H1A1 C1A H1A2 107.1
C3A N2A C1A 122.32(14)
C3A N2A H2A 118.8
C1A N2A H2A 118.8
O3A C3A N2A 122.65(16)
O3A C3A C4A 121.16(16)
N2A C3A C4A 116.18(14)
N5A C4A C3A 115.35(13)
N5A C4A H4A1 108.4
C3A C4A H4A1 108.4
N5A C4A H4A2 108.4
C3A C4A H4A2 108.4
H4A1 C4A H4A2 107.5
C6A N5A C4A 110.17(12)
C6A N5A H5A 108.7(14)
C4A N5A H5A 108.6(14)
N5A C6A C13 114.54(13)
N5A C6A H6A1 108.6
C13 C6A H6A1 108.6
N5A C6A H6A2 108.6
C13 C6A H6A2 108.6
H6A1 C6A H6A2 107.6
N2B C1B C12 114.11(13)
N2B C1B H1B1 108.7
C12 C1B H1B1 108.7
N2B C1B H1B2 108.7
C12 C1B H1B2 108.7
H1B1 C1B H1B2 107.6
C3B N2B C1B 123.44(13)
C3B N2B H2B 118.3
C1B N2B H2B 118.3
O3B C3B N2B 124.46(14)
O3B C3B C4B 121.57(13)
N2B C3B C4B 113.96(13)
N5B C4B C3B 111.12(12)
N5B C4B H4B1 109.4
C3B C4B H4B1 109.4
N5B C4B H4B2 109.4
C3B C4B H4B2 109.4
H4B1 C4B H4B2 108
C4B N5B C6B 116.60(12)
C4B N5B H5B 111.0(13)
C6B N5B H5B 110.0(13)
N5B C6B C13 111.37(12)
N5B C6B H6B1 109.4
C13 C6B H6B1 109.4
N5B C6B H6B2 109.4
C13 C6B H6B2 109.4
H6B1 C6B H6B2 108
N2C C1C C12 118.93(12)
N2C C1C H1C1 107.6
C12 C1C H1C1 107.6
N2C C1C H1C2 107.6
C12 C1C H1C2 107.6
H1C1 C1C H1C2 107
C3C N2C C1C 122.42(14)
C3C N2C H2C 118.8
C1C N2C H2C 118.8
O3C C3C N2C 122.40(15)
O3C C3C C4C 120.23(15)
N2C C3C C4C 117.36(14)
N5C C4C C3C 110.58(13)
N5C C4C H4C1 109.5
C3C C4C H4C1 109.5
N5C C4C H4C2 109.5
C3C C4C H4C2 109.5
H4C1 C4C H4C2 108.1
C4C N5C C6C 117.61(13)
C4C N5C H5C 109.6(14)
C6C N5C H5C 108.8(14)
N5C C6C C13 116.25(12)
N5C C6C H6C1 108.2
C13 C6C H6C1 108.2
N5C C6C H6C2 108.2
C13 C6C H6C2 108.2
H6C1 C6C H6C2 107.4
C6A C13 C14 109.58(14)
C6A C13 C6B 111.57(12)
C14 C13 C6B 108.09(13)
C6A C13 C6C 107.92(12)
C14 C13 C6C 107.68(13)
C6B C13 C6C 111.92(13)
C13 C14 H14A 109.5
C13 C14 H14B 109.5
H14A C14 H14B 109.5
C13 C14 H14C 109.5
H14A C14 H14C 109.5
H14B C14 H14C 109.5
C22 C21 H21A 109.5
C22 C21 H21B 109.5
H21A C21 H21B 109.5
C22 C21 H21C 109.5
H21A C21 H21C 109.5
H21B C21 H21C 109.5
C1E C22 C1D 113.00(13)
C1E C22 C21 104.57(13)
C1D C22 C21 105.48(13)
C1E C22 C1F 114.51(13)
C1D C22 C1F 112.68(13)
C21 C22 C1F 105.51(13)
N2D C1D C22 119.83(13)
N2D C1D H1D1 107.4
C22 C1D H1D1 107.4
N2D C1D H1D2 107.4
C22 C1D H1D2 107.4
H1D1 C1D H1D2 106.9
C3D N2D C1D 123.08(13)
C3D N2D H2D 118.5
C1D N2D H2D 118.5
O3D C3D N2D 122.22(14)
O3D C3D C4D 121.43(13)
N2D C3D C4D 116.34(13)
N5D C4D C3D 109.41(12)
N5D C4D H4D1 109.8
C3D C4D H4D1 109.8
N5D C4D H4D2 109.8
C3D C4D H4D2 109.8
H4D1 C4D H4D2 108.2
C4D N5D C6D 108.92(12)
C4D N5D H5D 110.0(13)
C6D N5D H5D 109.6(13)
N5D C6D C23 114.79(12)
N5D C6D H6D1 108.6
C23 C6D H6D1 108.6
N5D C6D H6D2 108.6
C23 C6D H6D2 108.6
H6D1 C6D H6D2 107.5
N2E C1E C22 114.68(13)
N2E C1E H1E1 108.6
C22 C1E H1E1 108.6
N2E C1E H1E2 108.6
C22 C1E H1E2 108.6
H1E1 C1E H1E2 107.6
C3E N2E C1E 123.93(13)
C3E N2E H2E 118
C1E N2E H2E 118
O3E C3E N2E 124.36(15)
O3E C3E C4E 122.54(14)
N2E C3E C4E 113.10(13)
N5E C4E C3E 110.39(13)
N5E C4E H4E1 109.6
C3E C4E H4E1 109.6
N5E C4E H4E2 109.6
C3E C4E H4E2 109.6
H4E1 C4E H4E2 108.1
C6E N5E C4E 117.42(13)
C6E N5E H5E 110.6(16)
C4E N5E H5E 111.3(16)
N5E C6E C23 111.75(13)
N5E C6E H6E1 109.3
C23 C6E H6E1 109.3
N5E C6E H6E2 109.3
C23 C6E H6E2 109.3
H6E1 C6E H6E2 107.9
N2F C1F C22 119.33(13)
N2F C1F H1F1 107.5
C22 C1F H1F1 107.5
N2F C1F H1F2 107.5
C22 C1F H1F2 107.5
H1F1 C1F H1F2 107
C3F N2F C1F 122.86(14)
C3F N2F H2F 118.6
C1F N2F H2F 118.6
O3F C3F N2F 122.60(17)
O3F C3F C4F 119.81(15)
N2F C3F C4F 117.57(14)
N5F C4F C3F 116.62(14)
N5F C4F H4F1 108.1
C3F C4F H4F1 108.1
N5F C4F H4F2 108.1
C3F C4F H4F2 108.1
H4F1 C4F H4F2 107.3
C4F N5F C6F 116.12(14)
C4F N5F H5F 104.5(14)
C6F N5F H5F 110.2(14)
N5F C6F C23 115.74(13)
N5F C6F H6F1 108.3
C23 C6F H6F1 108.3
N5F C6F H6F2 108.3
C23 C6F H6F2 108.3
H6F1 C6F H6F2 107.4
C6D C23 C6E 112.16(12)
C6D C23 C24 110.14(13)
C6E C23 C24 107.20(13)
C6D C23 C6F 107.38(12)
C6E C23 C6F 112.58(13)
C24 C23 C6F 107.27(13)
C23 C24 H24A 109.5
C23 C24 H24B 109.5
H24A C24 H24B 109.5
C23 C24 H24C 109.5
H24A C24 H24C 109.5
H24B C24 H24C 109.5

loop_
_geom_bond_atom_site_label_1
_geom_bond_atom_site_label_2
_geom_bond_distance
C11 C12 1.540(2)
C11 H11A 0.98
C11 H11B 0.98
C11 H11C 0.98
C12 C1B 1.531(2)
C12 C1A 1.542(2)
C12 C1C 1.546(2)
C1A N2A 1.459(2)
C1A H1A1 0.99
C1A H1A2 0.99
N2A C3A 1.347(2)
N2A H2A 0.88
C3A O3A 1.229(2)
C3A C4A 1.533(2)
C4A N5A 1.461(2)
C4A H4A1 0.99
C4A H4A2 0.99
N5A C6A 1.4593(19)
N5A H5A 0.888(16)
C6A C13 1.529(2)
C6A H6A1 0.99
C6A H6A2 0.99
C1B N2B 1.4486(19)
C1B H1B1 0.99
C1B H1B2 0.99
N2B C3B 1.3277(19)
N2B H2B 0.88
C3B O3B 1.2356(19)
C3B C4B 1.519(2)
C4B N5B 1.4478(19)
C4B H4B1 0.99
C4B H4B2 0.99
N5B C6B 1.449(2)
N5B H5B 0.896(15)
C6B C13 1.537(2)
C6B H6B1 0.99
C6B H6B2 0.99
C1C N2C 1.458(2)
C1C H1C1 0.99
C1C H1C2 0.99
N2C C3C 1.355(2)
N2C H2C 0.88
C3C O3C 1.225(2)
C3C C4C 1.524(2)
C4C N5C 1.466(2)
C4C H4C1 0.99
C4C H4C2 0.99
N5C C6C 1.468(2)
N5C H5C 0.873(16)
C6C C13 1.547(2)
C6C H6C1 0.99
C6C H6C2 0.99
C13 C14 1.529(2)
C14 H14A 0.98
C14 H14B 0.98
C14 H14C 0.98
C21 C22 1.543(2)
C21 H21A 0.98
C21 H21B 0.98
C21 H21C 0.98
C22 C1E 1.540(2)
C22 C1D 1.541(2)
C22 C1F 1.549(2)
C1D N2D 1.460(2)
C1D H1D1 0.99
C1D H1D2 0.99
N2D C3D 1.339(2)
N2D H2D 0.88
C3D O3D 1.2345(18)
C3D C4D 1.519(2)
C4D N5D 1.4657(19)
C4D H4D1 0.99
C4D H4D2 0.99
N5D C6D 1.4673(19)
N5D H5D 0.877(16)
C6D C23 1.528(2)
C6D H6D1 0.99
C6D H6D2 0.99
C1E N2E 1.442(2)
C1E H1E1 0.99
C1E H1E2 0.99
N2E C3E 1.339(2)
N2E H2E 0.88
C3E O3E 1.2307(19)
C3E C4E 1.521(2)
C4E N5E 1.449(2)
C4E H4E1 0.99
C4E H4E2 0.99
N5E C6E 1.449(2)
N5E H5E 0.910(17)
C6E C23 1.534(2)
C6E H6E1 0.99
C6E H6E2 0.99
C1F N2F 1.460(2)
C1F H1F1 0.99
C1F H1F2 0.99
N2F C3F 1.338(2)
N2F H2F 0.88
C3F O3F 1.237(2)
C3F C4F 1.525(3)
C4F N5F 1.459(2)
C4F H4F1 0.99
C4F H4F2 0.99
N5F C6F 1.488(2)
N5F H5F 0.878(16)
C6F C23 1.542(2)
C6F H6F1 0.99
C6F H6F2 0.99
C23 C24 1.534(2)
C24 H24A 0.98
C24 H24B 0.98
C24 H24C 0.98

loop_
_geom_hbond_atom_site_label_D
_geom_hbond_atom_site_label_H
_geom_hbond_atom_site_label_A
_geom_hbond_distance_DH
_geom_hbond_distance_HA
_geom_hbond_distance_DA
_geom_hbond_angle_DHA
_geom_hbond_site_symmetry_A
N2A H2A O3D 0.88 2.11 2.9672(17) 166.1 .
N5A H5A O3D 0.888(16) 2.186(17) 2.9984(18) 151.9(19) .
N2B H2B N5B 0.88 2.15 2.6026(18) 111.3 .
N5B H5B N5C 0.896(15) 2.144(18) 2.8439(19) 134.4(17) .
N2C H2C O3A 0.88 2.17 2.9901(19) 155.5 .
N5C H5C O3B 0.873(16) 2.164(16) 3.0108(17) 163.4(19) 4_565
N2D H2D O3F 0.88 2.02 2.8782(18) 163.3 3_556
N5D H5D O3C 0.877(16) 2.237(16) 3.1122(18) 175.7(19) 4_566
N2E H2E N5E 0.88 2.15 2.592(2) 110.3 .
N5E H5E N5F 0.910(17) 2.25(2) 2.902(2) 128(2) .
N5F H5F O3E 0.878(16) 2.360(17) 3.1475(18) 149.3(19) 4_556
